data_4519294
loop_
_publ_author_name
'Zhang, He'
'Sun, Meng-Chan'
'Yang, Dandan'
'Li, Tong'
'Song, Mao-Ping'
'Niu, Jun-Long'

_publ_section_title
;
 Cobalt(II)-Catalyzed Activation of C(sp3)--H Bonds: Organic Oxidant
 Enabled Selective Functionalization
;
_journal_name_full 'ACS Catalysis'
_journal_page_first 1650
_journal_page_last 1656
_journal_paper_doi 10.1021/acscatal.1c05250
_journal_year 2022
_chemical_formula_moiety 'C51 H59 Co N4 O11 S2'
_chemical_formula_sum 'C51 H60 Co N4 O11 S2'
_chemical_formula_weight 1028.08
_space_group_crystal_system monoclinic
_space_group_IT_number 14
_space_group_name_Hall '-P 2ybc'
_space_group_name_H-M_alt 'P 1 21/c 1'
_atom_sites_solution_hydrogens geom
_audit_creation_date 2021-09-24
_audit_creation_method
;
Olex2 1.2
(compiled 2018.05.29 svn.r3508 for OlexSys, GUI svn.r5506)
;
_cell_angle_alpha 90
_cell_angle_beta 97.540(3)
_cell_angle_gamma 90
_cell_formula_units_Z 4
_cell_length_a 13.1519(4)
_cell_length_b 27.2945(8)
_cell_length_c 14.7065(4)
_cell_measurement_reflns_used 6689
_cell_measurement_temperature 200.00(10)
_cell_measurement_theta_max 71.2780
_cell_measurement_theta_min 3.2450
_cell_volume 5233.6(3)
_computing_cell_refinement 'CrysAlisPro 1.171.39.27b (Rigaku OD, 2015)'
_computing_data_collection 'CrysAlisPro 1.171.39.27b (Rigaku OD, 2015)'
_computing_data_reduction 'CrysAlisPro 1.171.39.27b (Rigaku OD, 2015)'
_computing_molecular_graphics 'Olex2 (Dolomanov et al., 2009)'
_computing_publication_material 'Olex2 (Dolomanov et al., 2009)'
_computing_structure_refinement 'ShelXL (Sheldrick, 2015)'
_computing_structure_solution 'ShelXT (Sheldrick, 2015)'
_diffrn_ambient_environment N~2~
_diffrn_ambient_temperature 200.00(10)
_diffrn_detector 'CCD plate'
_diffrn_measured_fraction_theta_full 0.997
_diffrn_measured_fraction_theta_max 0.997
_diffrn_measurement_details
;
List of Runs (angles in degrees, time in seconds):

  # Type    Start    End  Width  t~exp~   \w     \q     \k     \f   Frames
--------------------------------------------------------------------------
  1  \w    -31.00  43.00   0.50    1.00    --    0.00  82.00  60.00  148
  2  \w      9.00  59.00   0.50    1.00    --    0.00  57.00  30.00  100
  3  \w     -6.00  32.00   0.50    1.00    --    0.00  57.00 -30.00   76
  4  \w     75.00 103.00   0.50   13.00    --   95.80  45.00 -60.00   56
  5  \w     73.00 105.00   0.50   13.00    --   95.80 -61.00  90.00   64
  6  \w      7.00 128.00   0.50   13.00    --   95.80 -82.00 150.00  242
  7  \w     73.00 120.00   0.50   13.00    --   95.80 -82.00-150.00   94
  8  \w     88.00 128.00   0.50   13.00    --   95.80 -82.00-120.00   80
  9  \w     15.00 114.00   0.50   13.00    --   95.80 -30.00 -30.00  198
 10  \w      6.00  64.00   0.50   13.00    --   95.80 -61.00  90.00  116
 11  \w    122.00 185.00   0.50   13.00    --   95.80  45.00 -60.00  126
 12  \w     82.00 107.00   0.50   13.00    --   95.80  30.00-180.00   50
 13  \w    117.00 180.00   0.50   13.00    --   95.80  30.00-180.00  126
 14  \w     83.00 123.00   0.50   13.00    --   95.80 -82.00 -90.00   80
 15  \w     27.00 102.00   0.50   13.00    --   95.80 -61.00  30.00  150
;
_diffrn_measurement_device 'four-circle diffractometer'
_diffrn_measurement_device_type 'XtaLAB AFC12 (RINC): Kappa single'
_diffrn_measurement_method '\w scans'
_diffrn_orient_matrix_type 'CrysAlisPro convention (1999,Acta A55,543-557)'
_diffrn_orient_matrix_UB_11 0.1160910000
_diffrn_orient_matrix_UB_12 0.0026890000
_diffrn_orient_matrix_UB_13 0.0324813000
_diffrn_orient_matrix_UB_21 -0.0048229000
_diffrn_orient_matrix_UB_22 0.0563420000
_diffrn_orient_matrix_UB_23 -0.0048202000
_diffrn_orient_matrix_UB_31 -0.0213874000
_diffrn_orient_matrix_UB_32 0.0018860000
_diffrn_orient_matrix_UB_33 0.1004670000
_diffrn_radiation_monochromator graphite
_diffrn_radiation_probe x-ray
_diffrn_radiation_type CuK\a
_diffrn_radiation_wavelength 1.54184
_diffrn_reflns_av_R_equivalents 0.0560
_diffrn_reflns_av_unetI/netI 0.0585
_diffrn_reflns_Laue_measured_fraction_full 0.997
_diffrn_reflns_Laue_measured_fraction_max 0.997
_diffrn_reflns_limit_h_max 15
_diffrn_reflns_limit_h_min -15
_diffrn_reflns_limit_k_max 32
_diffrn_reflns_limit_k_min -27
_diffrn_reflns_limit_l_max 17
_diffrn_reflns_limit_l_min -13
_diffrn_reflns_number 32119
_diffrn_reflns_point_group_measured_fraction_full 0.997
_diffrn_reflns_point_group_measured_fraction_max 0.997
_diffrn_reflns_theta_full 65.996
_diffrn_reflns_theta_max 65.996
_diffrn_reflns_theta_min 3.238
_diffrn_source 'fine-focus sealed X-ray tube'
_diffrn_source_type 'Enhance (Cu) X-ray Source'
_exptl_absorpt_coefficient_mu 3.821
_exptl_absorpt_correction_T_max 1.00000
_exptl_absorpt_correction_T_min 0.92279
_exptl_absorpt_correction_type multi-scan
_exptl_absorpt_process_details
;
CrysAlisPro 1.171.39.27b (Rigaku Oxford Diffraction, 2015)
Empirical absorption correction using spherical harmonics,
 implemented in SCALE3 ABSPACK scaling algorithm.
;
_exptl_crystal_colour 'clear dark brown'
_exptl_crystal_colour_lustre clear
_exptl_crystal_colour_modifier dark
_exptl_crystal_colour_primary brown
_exptl_crystal_density_diffrn 1.305
_exptl_crystal_description block
_exptl_crystal_F_000 2164
_exptl_crystal_size_max 0.2
_exptl_crystal_size_mid 0.2
_exptl_crystal_size_min 0.1
_refine_diff_density_max 0.755
_refine_diff_density_min -0.288
_refine_diff_density_rms 0.069
_refine_ls_extinction_method none
_refine_ls_goodness_of_fit_ref 1.064
_refine_ls_hydrogen_treatment constr
_refine_ls_matrix_type full
_refine_ls_number_parameters 626
_refine_ls_number_reflns 9103
_refine_ls_number_restraints 6
_refine_ls_restrained_S_all 1.069
_refine_ls_R_factor_all 0.1068
_refine_ls_R_factor_gt 0.0762
_refine_ls_shift/su_max 0.000
_refine_ls_shift/su_mean 0.000
_refine_ls_structure_factor_coef Fsqd
_refine_ls_weighting_details 'w=1/[\s^2^(Fo^2^)+(0.1219P)^2^+3.5352P] where P=(Fo^2^+2Fc^2^)/3'
_refine_ls_weighting_scheme calc
_refine_ls_wR_factor_gt 0.2147
_refine_ls_wR_factor_ref 0.2296
_reflns_Friedel_coverage 0.000
_reflns_number_gt 6064
_reflns_number_total 9103
_reflns_threshold_expression 'I > 2\s(I)'
_cod_data_source_file cs1c05250_si_003.cif
_cod_data_source_block hy
_cod_database_code 4519294
_shelx_shelxl_version_number 2018/3
_chemical_oxdiff_usercomment ' '
_shelx_space_group_comment
;
The symmetry employed for this shelxl refinement is uniquely defined
by the following loop, which should always be used as a source of
symmetry information in preference to the above space-group names.
They are only intended as comments.
;
_shelx_estimated_absorpt_t_max 0.701
_shelx_estimated_absorpt_t_min 0.515
_reflns_odcompleteness_completeness 99.62
_reflns_odcompleteness_iscentric 1
_reflns_odcompleteness_theta 66.97
_olex2_refinement_description
;
1. Fixed Uiso
 At 1.2 times of:
  All C(H) groups, All C(H,H) groups
 At 1.5 times of:
  All C(H,H,H) groups
2. Uiso/Uaniso restraints and constraints
Uanis(O5) \\sim Ueq: with sigma of 0.01 and sigma for terminal atoms of 0.02
3.a Ternary CH refined with riding coordinates:
 C4(H4), C6(H6), C9(H9), C22(H22), C24(H24), C26(H26), C49(H49)
3.b Secondary CH2 refined with riding coordinates:
 C3(H3A,H3B), C5(H5A,H5B), C7(H7A,H7B), C8(H8A,H8B), C10(H10A,H10B), C11(H11A,
 H11B), C21(H21A,H21B), C23(H23A,H23B), C25(H25A,H25B), C27(H27A,H27B),
 C28(H28A,H28B), C29(H29A,H29B)
3.c Aromatic/amide H refined with riding coordinates:
 C13(H13), C14(H14), C16(H16), C17(H17), C31(H31), C32(H32), C34(H34),
 C35(H35), C37(H37), C38(H38), C39(H39), C40(H40), C44(H44), C45(H45), C46(H46),
  C47(H47)
3.d Idealised Me refined as rotating group:
 C36(H36A,H36B,H36C), C50(H50A,H50B,H50C), C51(H51A,H51B,H51C), C1AA(H1AA,H1AB,
 H1AC)
;
_olex2_submission_special_instructions 'No special instructions were received'
_oxdiff_exptl_absorpt_empirical_details
;
Empirical correction (ABSPACK) includes:
- Absorption correction using spherical harmonics
- Frame scaling
;
_oxdiff_exptl_absorpt_empirical_full_max 1.167
_oxdiff_exptl_absorpt_empirical_full_min 0.877

loop_
_space_group_symop_operation_xyz
'x, y, z'
'-x, y+1/2, -z+1/2'
'-x, -y, -z'
'x, -y-1/2, z-1/2'

loop_
_atom_site_label
_atom_site_type_symbol
_atom_site_fract_x
_atom_site_fract_y
_atom_site_fract_z
_atom_site_U_iso_or_equiv
_atom_site_adp_type
_atom_site_occupancy
_atom_site_site_symmetry_order
_atom_site_calc_flag
_atom_site_refinement_flags_posn
_atom_site_refinement_flags_adp
_atom_site_refinement_flags_occupancy
_atom_site_disorder_assembly
_atom_site_disorder_group
Co01 Co 0.81218(6) 0.64588(3) 0.27578(5) 0.0489(2) Uani 1 1 d . . . . .
S1 S 0.66179(10) 0.72561(5) 0.16631(10) 0.0660(4) Uani 1 1 d . . . . .
S2 S 0.99329(10) 0.61408(5) 0.44442(8) 0.0582(3) Uani 1 1 d . . . . .
O1 O 0.7181(3) 0.63712(13) 0.3660(2) 0.0573(8) Uani 1 1 d . . . . .
O2 O 0.6007(3) 0.65440(14) 0.2465(2) 0.0654(9) Uani 1 1 d . . . . .
O3 O 0.6332(3) 0.75461(17) 0.2386(3) 0.0894(13) Uani 1 1 d . . . . .
O4 O 0.7469(3) 0.74047(14) 0.1217(3) 0.0736(11) Uani 1 1 d . . . . .
O5 O 0.3221(5) 0.7164(2) -0.1350(5) 0.142(2) Uani 1 1 d . U . . .
O6 O 0.7702(2) 0.58090(12) 0.2338(2) 0.0510(8) Uani 1 1 d . . . . .
O7 O 0.9021(2) 0.55591(12) 0.3334(2) 0.0556(8) Uani 1 1 d . . . . .
O8 O 1.0677(3) 0.57597(14) 0.4539(3) 0.0695(10) Uani 1 1 d . . . . .
O9 O 1.0258(3) 0.66418(14) 0.4469(3) 0.0694(10) Uani 1 1 d . . . . .
O10 O 0.7152(4) 0.58108(19) 0.7213(3) 0.0940(13) Uani 1 1 d . . . . .
O11 O 0.9996(3) 0.71717(15) 0.1327(3) 0.0784(11) Uani 1 1 d . . . . .
N1 N 0.6897(3) 0.66864(16) 0.1997(3) 0.0565(10) Uani 1 1 d . . . . .
N2 N 0.9250(3) 0.60907(14) 0.3424(3) 0.0538(10) Uani 1 1 d . . . . .
N3 N 0.8957(3) 0.65803(15) 0.1822(3) 0.0543(10) Uani 1 1 d . . . . .
N4 N 0.8572(3) 0.70828(15) 0.3192(3) 0.0532(10) Uani 1 1 d . . . . .
C1 C 0.6266(4) 0.64043(18) 0.3308(4) 0.0581(12) Uani 1 1 d . . . . .
C2 C 0.5392(4) 0.62665(19) 0.3808(4) 0.0574(12) Uani 1 1 d . . . . .
C3 C 0.5410(5) 0.5704(2) 0.3891(5) 0.0879(19) Uani 1 1 d . . . . .
H3A H 0.606279 0.559841 0.421583 0.106 Uiso 1 1 calc R . . . .
H3B H 0.532867 0.555781 0.328499 0.106 Uiso 1 1 calc R . . . .
C4 C 0.4514(7) 0.5534(3) 0.4426(6) 0.104(2) Uani 1 1 d . . . . .
H4 H 0.450745 0.517643 0.448292 0.125 Uiso 1 1 calc R . . . .
C5 C 0.4727(7) 0.5768(4) 0.5349(6) 0.109(3) Uani 1 1 d . . . . .
H5A H 0.424565 0.564118 0.573620 0.131 Uiso 1 1 calc R . . . .
H5B H 0.541111 0.567582 0.562390 0.131 Uiso 1 1 calc R . . . .
C6 C 0.4654(6) 0.6311(3) 0.5331(5) 0.097(2) Uani 1 1 d . . . . .
H6 H 0.473831 0.644748 0.595320 0.117 Uiso 1 1 calc R . . . .
C7 C 0.5532(6) 0.6475(3) 0.4800(5) 0.093(2) Uani 1 1 d . . . . .
H7A H 0.618195 0.636335 0.512148 0.112 Uiso 1 1 calc R . . . .
H7B H 0.555008 0.683016 0.477471 0.112 Uiso 1 1 calc R . . . .
C8 C 0.3666(7) 0.6468(3) 0.4803(7) 0.122(3) Uani 1 1 d . . . . .
H8A H 0.366335 0.682282 0.475586 0.146 Uiso 1 1 calc R . . . .
H8B H 0.311211 0.637542 0.514332 0.146 Uiso 1 1 calc R . . . .
C9 C 0.3454(5) 0.6255(3) 0.3847(5) 0.0892(19) Uani 1 1 d . . . . .
H9 H 0.278111 0.635421 0.353478 0.107 Uiso 1 1 calc R . . . .
C10 C 0.3565(5) 0.5708(3) 0.3894(6) 0.095(2) Uani 1 1 d . . . . .
H10A H 0.298861 0.557313 0.416025 0.114 Uiso 1 1 calc R . . . .
H10B H 0.353091 0.558117 0.327461 0.114 Uiso 1 1 calc R . . . .
C11 C 0.4351(5) 0.6430(3) 0.3318(5) 0.090(2) Uani 1 1 d . . . . .
H11A H 0.425264 0.629682 0.270127 0.108 Uiso 1 1 calc R . . . .
H11B H 0.433746 0.678487 0.327066 0.108 Uiso 1 1 calc R . . . .
C12 C 0.5551(5) 0.7187(2) 0.0805(5) 0.0767(17) Uani 1 1 d . . . . .
C13 C 0.4587(5) 0.7273(3) 0.1009(6) 0.095(2) Uani 1 1 d . . . . .
H13 H 0.447963 0.734856 0.160516 0.115 Uiso 1 1 calc R . . . .
C14 C 0.3738(6) 0.7244(3) 0.0288(7) 0.107(3) Uani 1 1 d . . . . .
H14 H 0.306531 0.728436 0.040642 0.128 Uiso 1 1 calc R . . . .
C15 C 0.3966(6) 0.7153(3) -0.0597(7) 0.106(3) Uani 1 1 d . . . . .
C16 C 0.4943(7) 0.7059(3) -0.0783(5) 0.104(2) Uani 1 1 d . . . . .
H16 H 0.505623 0.698975 -0.138000 0.125 Uiso 1 1 calc R . . . .
C17 C 0.5749(6) 0.7067(2) -0.0095(5) 0.0855(19) Uani 1 1 d . . . . .
H17 H 0.641051 0.699554 -0.021393 0.103 Uiso 1 1 calc R . . . .
C19 C 0.8223(4) 0.54734(18) 0.2729(3) 0.0502(11) Uani 1 1 d . . . . .
C20 C 0.8022(3) 0.49375(17) 0.2521(3) 0.0487(11) Uani 1 1 d . . . . .
C21 C 0.6951(5) 0.4878(2) 0.1979(5) 0.0814(17) Uani 1 1 d . . . . .
H21A H 0.690218 0.506930 0.141831 0.098 Uiso 1 1 calc R . . . .
H21B H 0.643578 0.499695 0.234012 0.098 Uiso 1 1 calc R . . . .
C22 C 0.6752(5) 0.4314(2) 0.1737(5) 0.0785(17) Uani 1 1 d . . . . .
H22 H 0.607519 0.426860 0.137970 0.094 Uiso 1 1 calc R . . . .
C23 C 0.7567(5) 0.4170(2) 0.1198(4) 0.0809(18) Uani 1 1 d . . . . .
H23A H 0.754911 0.438519 0.067208 0.097 Uiso 1 1 calc R . . . .
H23B H 0.743402 0.383915 0.097122 0.097 Uiso 1 1 calc R . . . .
C24 C 0.8622(5) 0.4188(2) 0.1737(5) 0.0792(17) Uani 1 1 d . . . . .
H24 H 0.913775 0.405741 0.137778 0.095 Uiso 1 1 calc R . . . .
C25 C 0.6810(5) 0.4058(3) 0.2634(5) 0.093(2) Uani 1 1 d . . . . .
H25A H 0.631504 0.420311 0.298790 0.112 Uiso 1 1 calc R . . . .
H25B H 0.662440 0.371724 0.252702 0.112 Uiso 1 1 calc R . . . .
C26 C 0.7842(6) 0.4083(2) 0.3174(4) 0.0808(18) Uani 1 1 d . . . . .
H26 H 0.786263 0.388857 0.373622 0.097 Uiso 1 1 calc R . . . .
C27 C 0.8671(5) 0.3932(2) 0.2648(5) 0.0811(18) Uani 1 1 d . . . . .
H27A H 0.862931 0.358127 0.254621 0.097 Uiso 1 1 calc R . . . .
H27B H 0.932797 0.400161 0.300726 0.097 Uiso 1 1 calc R . . . .
C28 C 0.8056(6) 0.4646(2) 0.3418(4) 0.0829(18) Uani 1 1 d . . . . .
H28A H 0.754120 0.476921 0.377472 0.099 Uiso 1 1 calc R . . . .
H28B H 0.872372 0.468166 0.377903 0.099 Uiso 1 1 calc R . . . .
C29 C 0.8823(5) 0.4750(2) 0.1968(5) 0.0773(16) Uani 1 1 d . . . . .
H29A H 0.949879 0.479084 0.231313 0.093 Uiso 1 1 calc R . . . .
H29B H 0.879873 0.493656 0.140411 0.093 Uiso 1 1 calc R . . . .
C30 C 0.9136(4) 0.60535(19) 0.5304(3) 0.0600(13) Uani 1 1 d . . . . .
C31 C 0.8849(5) 0.5578(2) 0.5524(4) 0.0679(15) Uani 1 1 d . . . . .
H31 H 0.909464 0.530812 0.523475 0.081 Uiso 1 1 calc R . . . .
C32 C 0.8192(5) 0.5518(2) 0.6180(4) 0.0770(17) Uani 1 1 d . . . . .
H32 H 0.800193 0.520435 0.633624 0.092 Uiso 1 1 calc R . . . .
C33 C 0.7820(5) 0.5916(2) 0.6601(4) 0.0702(15) Uani 1 1 d . . . . .
C34 C 0.8115(5) 0.6383(2) 0.6398(4) 0.0738(16) Uani 1 1 d . . . . .
H34 H 0.787665 0.665160 0.669594 0.089 Uiso 1 1 calc R . . . .
C35 C 0.8775(5) 0.6448(2) 0.5742(4) 0.0681(15) Uani 1 1 d . . . . .
H35 H 0.897247 0.676303 0.559830 0.082 Uiso 1 1 calc R . . . .
C36 C 0.6669(7) 0.6214(4) 0.7609(6) 0.117(3) Uani 1 1 d . . . . .
H36A H 0.630728 0.641047 0.712992 0.176 Uiso 1 1 calc GR . . . .
H36B H 0.718060 0.641021 0.796509 0.176 Uiso 1 1 calc GR . . . .
H36C H 0.619388 0.609192 0.799789 0.176 Uiso 1 1 calc GR . . . .
C37 C 0.8324(4) 0.7309(2) 0.3944(4) 0.0640(13) Uani 1 1 d . . . . .
H37 H 0.786985 0.715661 0.428677 0.077 Uiso 1 1 calc R . . . .
C38 C 0.8719(5) 0.7758(2) 0.4222(4) 0.0774(17) Uani 1 1 d . . . . .
H38 H 0.854113 0.790599 0.474816 0.093 Uiso 1 1 calc R . . . .
C39 C 0.9384(5) 0.7986(2) 0.3706(5) 0.0832(18) Uani 1 1 d . . . . .
H39 H 0.966475 0.828963 0.388102 0.100 Uiso 1 1 calc R . . . .
C40 C 0.9630(5) 0.7756(2) 0.2921(5) 0.0761(16) Uani 1 1 d . . . . .
H40 H 1.006708 0.790732 0.255823 0.091 Uiso 1 1 calc R . . . .
C41 C 0.9218(4) 0.72986(19) 0.2682(4) 0.0592(13) Uani 1 1 d . . . . .
C42 C 0.9430(4) 0.7009(2) 0.1874(3) 0.0598(13) Uani 1 1 d . . . . .
C43 C 0.9068(4) 0.6245(2) 0.1096(3) 0.0576(12) Uani 1 1 d . . . . .
C44 C 0.8190(4) 0.6131(2) 0.0472(4) 0.0654(14) Uani 1 1 d . . . . .
H44 H 0.756349 0.627569 0.053776 0.078 Uiso 1 1 calc R . . . .
C45 C 0.8261(5) 0.5808(2) -0.0234(4) 0.0778(17) Uani 1 1 d . . . . .
H45 H 0.767749 0.573102 -0.063755 0.093 Uiso 1 1 calc R . . . .
C46 C 0.9176(6) 0.5598(3) -0.0348(5) 0.0841(18) Uani 1 1 d . . . . .
H46 H 0.922206 0.538879 -0.083967 0.101 Uiso 1 1 calc R . . . .
C47 C 1.0027(5) 0.5698(2) 0.0264(4) 0.0764(16) Uani 1 1 d . . . . .
H47 H 1.064610 0.554837 0.018957 0.092 Uiso 1 1 calc R . . . .
C48 C 0.9988(4) 0.6022(2) 0.1000(4) 0.0657(14) Uani 1 1 d . . . . .
C49 C 1.0952(4) 0.6099(2) 0.1681(4) 0.0740(16) Uani 1 1 d . . . . .
H49 H 1.077394 0.631604 0.216618 0.089 Uiso 1 1 calc R . . . .
C50 C 1.1305(5) 0.5610(3) 0.2126(6) 0.099(2) Uani 1 1 d . . . . .
H50A H 1.076428 0.547315 0.242618 0.148 Uiso 1 1 calc GR . . . .
H50B H 1.189946 0.566241 0.256877 0.148 Uiso 1 1 calc GR . . . .
H50C H 1.147296 0.538692 0.166320 0.148 Uiso 1 1 calc GR . . . .
C51 C 1.1817(5) 0.6344(3) 0.1241(5) 0.096(2) Uani 1 1 d . . . . .
H51A H 1.205514 0.612406 0.080522 0.144 Uiso 1 1 calc GR . . . .
H51B H 1.237345 0.642257 0.170845 0.144 Uiso 1 1 calc GR . . . .
H51C H 1.156444 0.663865 0.093452 0.144 Uiso 1 1 calc GR . . . .
C1AA C 0.2201(7) 0.7321(4) -0.1199(11) 0.207(7) Uani 1 1 d . . . . .
H1AA H 0.173364 0.727435 -0.175113 0.311 Uiso 1 1 calc GR . . . .
H1AB H 0.221697 0.766123 -0.103326 0.311 Uiso 1 1 calc GR . . . .
H1AC H 0.197779 0.713048 -0.071345 0.311 Uiso 1 1 calc GR . . . .

loop_
_atom_site_aniso_label
_atom_site_aniso_U_11
_atom_site_aniso_U_22
_atom_site_aniso_U_33
_atom_site_aniso_U_23
_atom_site_aniso_U_13
_atom_site_aniso_U_12
Co01 0.0499(4) 0.0503(4) 0.0442(4) 0.0068(3) -0.0030(3) -0.0035(3)
S1 0.0633(8) 0.0580(8) 0.0713(9) 0.0105(6) -0.0109(7) 0.0008(6)
S2 0.0582(7) 0.0590(7) 0.0516(7) 0.0028(5) -0.0149(5) -0.0064(6)
O1 0.056(2) 0.067(2) 0.0482(19) 0.0063(15) 0.0046(16) -0.0021(16)
O2 0.053(2) 0.079(2) 0.062(2) 0.0167(18) -0.0016(17) -0.0019(17)
O3 0.087(3) 0.084(3) 0.093(3) 0.000(2) 0.000(2) 0.015(2)
O4 0.064(2) 0.067(2) 0.085(3) 0.022(2) -0.0102(19) -0.0094(18)
O5 0.124(4) 0.115(4) 0.163(5) -0.005(4) -0.070(4) 0.004(3)
O6 0.0515(18) 0.0532(19) 0.0444(17) 0.0081(14) -0.0082(14) -0.0036(15)
O7 0.0602(19) 0.0530(19) 0.0480(18) -0.0024(14) -0.0134(15) -0.0004(15)
O8 0.058(2) 0.074(2) 0.070(2) 0.0026(19) -0.0159(17) 0.0028(18)
O9 0.068(2) 0.063(2) 0.070(2) 0.0037(18) -0.0165(18) -0.0179(18)
O10 0.110(3) 0.103(4) 0.069(3) 0.011(2) 0.012(3) -0.002(3)
O11 0.082(3) 0.078(3) 0.078(3) 0.010(2) 0.021(2) -0.023(2)
N1 0.051(2) 0.061(3) 0.056(2) 0.0147(19) -0.0016(19) -0.0055(19)
N2 0.057(2) 0.048(2) 0.052(2) 0.0013(18) -0.0075(18) -0.0050(18)
N3 0.057(2) 0.054(2) 0.050(2) 0.0112(18) -0.0014(18) -0.0080(19)
N4 0.055(2) 0.053(2) 0.048(2) 0.0038(18) -0.0046(18) -0.0005(19)
C1 0.052(3) 0.057(3) 0.065(3) 0.004(2) 0.005(3) -0.001(2)
C2 0.056(3) 0.054(3) 0.064(3) -0.004(2) 0.011(2) -0.003(2)
C3 0.086(4) 0.071(4) 0.108(5) 0.005(4) 0.021(4) 0.004(3)
C4 0.130(7) 0.073(4) 0.104(6) 0.010(4) -0.006(5) -0.025(4)
C5 0.097(5) 0.140(8) 0.094(6) -0.002(5) 0.023(4) -0.003(5)
C6 0.098(5) 0.121(6) 0.075(4) -0.003(4) 0.022(4) -0.033(5)
C7 0.096(5) 0.101(5) 0.084(5) -0.015(4) 0.019(4) -0.020(4)
C8 0.107(6) 0.110(6) 0.156(9) -0.039(6) 0.051(6) 0.003(5)
C9 0.074(4) 0.091(5) 0.105(5) 0.001(4) 0.019(4) -0.009(4)
C10 0.076(4) 0.092(5) 0.119(6) -0.015(4) 0.021(4) -0.010(4)
C11 0.074(4) 0.097(5) 0.100(5) 0.005(4) 0.018(4) 0.006(3)
C12 0.068(4) 0.062(4) 0.095(5) 0.031(3) -0.008(3) 0.005(3)
C13 0.073(4) 0.086(5) 0.123(6) 0.039(4) -0.001(4) -0.002(3)
C14 0.073(4) 0.088(5) 0.150(8) 0.051(5) -0.019(5) -0.004(4)
C15 0.080(5) 0.082(5) 0.142(8) 0.014(5) -0.038(5) -0.011(4)
C16 0.114(6) 0.089(5) 0.095(5) 0.006(4) -0.045(4) -0.001(4)
C17 0.096(5) 0.067(4) 0.085(5) 0.007(3) -0.021(4) 0.011(3)
C19 0.056(3) 0.060(3) 0.034(2) 0.002(2) 0.003(2) -0.003(2)
C20 0.052(3) 0.049(3) 0.043(3) -0.0003(19) -0.001(2) -0.003(2)
C21 0.069(4) 0.075(4) 0.094(5) -0.013(3) -0.012(3) 0.000(3)
C22 0.064(3) 0.088(4) 0.079(4) -0.009(3) -0.007(3) 0.000(3)
C23 0.109(5) 0.077(4) 0.054(3) 0.001(3) 0.002(3) 0.004(4)
C24 0.071(4) 0.087(4) 0.084(4) -0.012(3) 0.023(3) -0.001(3)
C25 0.087(5) 0.106(5) 0.090(5) -0.016(4) 0.029(4) -0.025(4)
C26 0.108(5) 0.077(4) 0.056(3) 0.005(3) 0.006(3) -0.014(4)
C27 0.075(4) 0.070(4) 0.093(5) 0.020(3) -0.010(3) 0.003(3)
C28 0.113(5) 0.074(4) 0.060(4) 0.002(3) 0.006(3) -0.019(4)
C29 0.079(4) 0.072(4) 0.083(4) -0.001(3) 0.019(3) -0.005(3)
C30 0.076(3) 0.056(3) 0.042(3) 0.005(2) -0.017(2) -0.004(3)
C31 0.087(4) 0.052(3) 0.058(3) 0.002(2) -0.014(3) -0.002(3)
C32 0.100(4) 0.069(4) 0.058(3) 0.013(3) -0.005(3) -0.016(3)
C33 0.085(4) 0.071(4) 0.051(3) 0.003(3) -0.005(3) 0.001(3)
C34 0.096(4) 0.068(4) 0.053(3) -0.001(3) -0.007(3) -0.001(3)
C35 0.094(4) 0.052(3) 0.052(3) 0.005(2) -0.014(3) -0.004(3)
C36 0.129(7) 0.142(8) 0.084(5) 0.015(5) 0.024(5) 0.020(6)
C37 0.067(3) 0.062(3) 0.060(3) -0.001(3) -0.006(3) 0.007(3)
C38 0.082(4) 0.073(4) 0.071(4) -0.016(3) -0.012(3) 0.003(3)
C39 0.084(4) 0.070(4) 0.090(5) -0.018(3) -0.010(4) -0.011(3)
C40 0.069(3) 0.065(4) 0.089(4) 0.005(3) -0.010(3) -0.015(3)
C41 0.053(3) 0.058(3) 0.062(3) 0.005(2) -0.011(2) -0.006(2)
C42 0.059(3) 0.066(3) 0.051(3) 0.009(2) -0.004(2) -0.008(3)
C43 0.062(3) 0.062(3) 0.049(3) 0.008(2) 0.006(2) -0.008(3)
C44 0.069(3) 0.072(3) 0.051(3) 0.002(3) -0.009(2) -0.003(3)
C45 0.084(4) 0.090(4) 0.053(3) 0.008(3) -0.015(3) -0.019(4)
C46 0.098(5) 0.086(4) 0.070(4) -0.007(3) 0.021(4) -0.011(4)
C47 0.079(4) 0.087(4) 0.065(4) -0.012(3) 0.017(3) -0.008(3)
C48 0.058(3) 0.080(4) 0.060(3) 0.004(3) 0.009(3) -0.012(3)
C49 0.059(3) 0.089(4) 0.071(4) -0.005(3) -0.002(3) -0.004(3)
C50 0.074(4) 0.092(5) 0.122(6) 0.000(4) -0.015(4) -0.005(4)
C51 0.071(4) 0.122(6) 0.098(5) -0.016(4) 0.020(4) -0.016(4)
C1AA 0.095(7) 0.125(8) 0.37(2) -0.041(10) -0.097(9) 0.006(6)

loop_
_atom_type_symbol
_atom_type_description
_atom_type_scat_dispersion_real
_atom_type_scat_dispersion_imag
_atom_type_scat_source
C C 0.0181 0.0091 'International Tables Vol C Tables 4.2.6.8 and 6.1.1.4'
H H 0.0000 0.0000 'International Tables Vol C Tables 4.2.6.8 and 6.1.1.4'
Co Co -2.3653 3.6143 'International Tables Vol C Tables 4.2.6.8 and 6.1.1.4'
N N 0.0311 0.0180 'International Tables Vol C Tables 4.2.6.8 and 6.1.1.4'
O O 0.0492 0.0322 'International Tables Vol C Tables 4.2.6.8 and 6.1.1.4'
S S 0.3331 0.5567 'International Tables Vol C Tables 4.2.6.8 and 6.1.1.4'

loop_
_geom_angle_atom_site_label_1
_geom_angle_atom_site_label_2
_geom_angle_atom_site_label_3
_geom_angle
_geom_angle_site_symmetry_1
_geom_angle_site_symmetry_3
_geom_angle_publ_flag
O1 Co01 N2 96.00(16) . . ?
O6 Co01 O1 85.67(14) . . ?
O6 Co01 N1 85.92(16) . . ?
O6 Co01 N2 81.62(14) . . ?
N1 Co01 O1 83.02(16) . . ?
N1 Co01 N2 167.54(17) . . ?
N3 Co01 O1 175.15(16) . . ?
N3 Co01 O6 95.56(16) . . ?
N3 Co01 N1 92.38(17) . . ?
N3 Co01 N2 88.82(17) . . ?
N4 Co01 O1 94.57(17) . . ?
N4 Co01 O6 177.97(15) . . ?
N4 Co01 N1 96.11(17) . . ?
N4 Co01 N2 96.35(16) . . ?
N4 Co01 N3 84.37(18) . . ?
O3 S1 O4 119.2(3) . . ?
O3 S1 N1 111.9(2) . . ?
O3 S1 C12 109.3(3) . . ?
O4 S1 N1 104.2(2) . . ?
O4 S1 C12 107.4(3) . . ?
N1 S1 C12 103.6(2) . . ?
O8 S2 O9 119.8(2) . . ?
O8 S2 N2 108.3(2) . . ?
O8 S2 C30 107.3(2) . . ?
O9 S2 N2 103.1(2) . . ?
O9 S2 C30 108.3(2) . . ?
N2 S2 C30 109.7(2) . . ?
C1 O1 Co01 111.9(3) . . ?
C1 O2 N1 113.3(4) . . ?
C15 O5 C1AA 117.1(9) . . ?
C19 O6 Co01 114.3(3) . . ?
C19 O7 N2 111.8(3) . . ?
C33 O10 C36 117.6(6) . . ?
S1 N1 Co01 127.3(2) . . ?
O2 N1 Co01 107.1(2) . . ?
O2 N1 S1 103.0(3) . . ?
S2 N2 Co01 134.7(2) . . ?
O7 N2 Co01 109.1(2) . . ?
O7 N2 S2 104.0(3) . . ?
C42 N3 Co01 115.1(4) . . ?
C42 N3 C43 121.2(4) . . ?
C43 N3 Co01 123.7(3) . . ?
C37 N4 Co01 126.5(4) . . ?
C41 N4 Co01 113.6(3) . . ?
C41 N4 C37 119.9(5) . . ?
O1 C1 O2 122.3(5) . . ?
O1 C1 C2 122.6(5) . . ?
O2 C1 C2 115.0(5) . . ?
C1 C2 C3 106.6(4) . . ?
C1 C2 C7 111.5(5) . . ?
C1 C2 C11 113.2(5) . . ?
C3 C2 C7 107.0(5) . . ?
C11 C2 C3 109.4(5) . . ?
C11 C2 C7 108.9(5) . . ?
C2 C3 H3A 109.8 . . ?
C2 C3 H3B 109.8 . . ?
C2 C3 C4 109.2(5) . . ?
H3A C3 H3B 108.3 . . ?
C4 C3 H3A 109.8 . . ?
C4 C3 H3B 109.8 . . ?
C3 C4 H4 110.6 . . ?
C5 C4 C3 105.4(6) . . ?
C5 C4 H4 110.6 . . ?
C10 C4 C3 106.2(6) . . ?
C10 C4 H4 110.6 . . ?
C10 C4 C5 113.2(8) . . ?
C4 C5 H5A 108.7 . . ?
C4 C5 H5B 108.7 . . ?
H5A C5 H5B 107.6 . . ?
C6 C5 C4 114.0(7) . . ?
C6 C5 H5A 108.7 . . ?
C6 C5 H5B 108.7 . . ?
C5 C6 H6 111.3 . . ?
C5 C6 C7 104.3(7) . . ?
C5 C6 C8 110.3(7) . . ?
C7 C6 H6 111.3 . . ?
C8 C6 H6 111.3 . . ?
C8 C6 C7 108.2(7) . . ?
C2 C7 H7A 109.4 . . ?
C2 C7 H7B 109.4 . . ?
C6 C7 C2 111.4(5) . . ?
C6 C7 H7A 109.4 . . ?
C6 C7 H7B 109.4 . . ?
H7A C7 H7B 108.0 . . ?
C6 C8 H8A 108.6 . . ?
C6 C8 H8B 108.6 . . ?
C6 C8 C9 114.6(6) . . ?
H8A C8 H8B 107.6 . . ?
C9 C8 H8A 108.6 . . ?
C9 C8 H8B 108.6 . . ?
C8 C9 H9 111.9 . . ?
C8 C9 C11 106.5(6) . . ?
C10 C9 C8 109.6(7) . . ?
C10 C9 H9 111.9 . . ?
C10 C9 C11 104.5(6) . . ?
C11 C9 H9 111.9 . . ?
C4 C10 C9 114.7(6) . . ?
C4 C10 H10A 108.6 . . ?
C4 C10 H10B 108.6 . . ?
C9 C10 H10A 108.6 . . ?
C9 C10 H10B 108.6 . . ?
H10A C10 H10B 107.6 . . ?
C2 C11 C9 111.2(6) . . ?
C2 C11 H11A 109.4 . . ?
C2 C11 H11B 109.4 . . ?
C9 C11 H11A 109.4 . . ?
C9 C11 H11B 109.4 . . ?
H11A C11 H11B 108.0 . . ?
C13 C12 S1 120.0(6) . . ?
C13 C12 C17 122.3(6) . . ?
C17 C12 S1 117.7(5) . . ?
C12 C13 H13 120.5 . . ?
C12 C13 C14 119.0(8) . . ?
C14 C13 H13 120.5 . . ?
C13 C14 H14 121.4 . . ?
C15 C14 C13 117.1(7) . . ?
C15 C14 H14 121.4 . . ?
O5 C15 C14 121.9(8) . . ?
C16 C15 O5 115.4(10) . . ?
C16 C15 C14 122.7(7) . . ?
C15 C16 H16 119.8 . . ?
C17 C16 C15 120.4(8) . . ?
C17 C16 H16 119.8 . . ?
C12 C17 H17 120.9 . . ?
C16 C17 C12 118.3(7) . . ?
C16 C17 H17 120.9 . . ?
O6 C19 O7 122.0(4) . . ?
O6 C19 C20 123.3(4) . . ?
O7 C19 C20 114.6(4) . . ?
C19 C20 C21 109.4(4) . . ?
C19 C20 C28 110.1(4) . . ?
C21 C20 C28 108.3(5) . . ?
C29 C20 C19 108.8(4) . . ?
C29 C20 C21 110.1(5) . . ?
C29 C20 C28 110.1(5) . . ?
C20 C21 H21A 109.8 . . ?
C20 C21 H21B 109.8 . . ?
C20 C21 C22 109.3(5) . . ?
H21A C21 H21B 108.3 . . ?
C22 C21 H21A 109.8 . . ?
C22 C21 H21B 109.8 . . ?
C21 C22 H22 110.7 . . ?
C23 C22 C21 105.7(5) . . ?
C23 C22 H22 110.7 . . ?
C23 C22 C25 113.3(6) . . ?
C25 C22 C21 105.5(5) . . ?
C25 C22 H22 110.7 . . ?
C22 C23 H23A 108.9 . . ?
C22 C23 H23B 108.9 . . ?
C22 C23 C24 113.3(5) . . ?
H23A C23 H23B 107.7 . . ?
C24 C23 H23A 108.9 . . ?
C24 C23 H23B 108.9 . . ?
C23 C24 H24 111.1 . . ?
C23 C24 C29 105.1(5) . . ?
C27 C24 C23 112.5(5) . . ?
C27 C24 H24 111.1 . . ?
C27 C24 C29 105.8(5) . . ?
C29 C24 H24 111.1 . . ?
C22 C25 H25A 109.0 . . ?
C22 C25 H25B 109.0 . . ?
H25A C25 H25B 107.8 . . ?
C26 C25 C22 113.1(5) . . ?
C26 C25 H25A 109.0 . . ?
C26 C25 H25B 109.0 . . ?
C25 C26 H26 110.5 . . ?
C25 C26 C28 106.7(6) . . ?
C27 C26 C25 113.1(5) . . ?
C27 C26 H26 110.5 . . ?
C27 C26 C28 105.4(5) . . ?
C28 C26 H26 110.5 . . ?
C24 C27 H27A 109.0 . . ?
C24 C27 H27B 109.0 . . ?
C26 C27 C24 112.9(5) . . ?
C26 C27 H27A 109.0 . . ?
C26 C27 H27B 109.0 . . ?
H27A C27 H27B 107.8 . . ?
C20 C28 C26 108.8(5) . . ?
C20 C28 H28A 109.9 . . ?
C20 C28 H28B 109.9 . . ?
C26 C28 H28A 109.9 . . ?
C26 C28 H28B 109.9 . . ?
H28A C28 H28B 108.3 . . ?
C20 C29 C24 109.6(5) . . ?
C20 C29 H29A 109.7 . . ?
C20 C29 H29B 109.7 . . ?
C24 C29 H29A 109.7 . . ?
C24 C29 H29B 109.7 . . ?
H29A C29 H29B 108.2 . . ?
C31 C30 S2 119.7(4) . . ?
C35 C30 S2 120.4(4) . . ?
C35 C30 C31 119.9(5) . . ?
C30 C31 H31 120.6 . . ?
C32 C31 C30 118.8(6) . . ?
C32 C31 H31 120.6 . . ?
C31 C32 H32 119.6 . . ?
C33 C32 C31 120.8(6) . . ?
C33 C32 H32 119.6 . . ?
O10 C33 C32 115.4(6) . . ?
O10 C33 C34 124.1(6) . . ?
C32 C33 C34 120.5(6) . . ?
C33 C34 H34 120.4 . . ?
C33 C34 C35 119.3(6) . . ?
C35 C34 H34 120.4 . . ?
C30 C35 C34 120.7(5) . . ?
C30 C35 H35 119.6 . . ?
C34 C35 H35 119.6 . . ?
O10 C36 H36A 109.5 . . ?
O10 C36 H36B 109.5 . . ?
O10 C36 H36C 109.5 . . ?
H36A C36 H36B 109.5 . . ?
H36A C36 H36C 109.5 . . ?
H36B C36 H36C 109.5 . . ?
N4 C37 H37 118.9 . . ?
N4 C37 C38 122.2(6) . . ?
C38 C37 H37 118.9 . . ?
C37 C38 H38 120.6 . . ?
C37 C38 C39 118.8(6) . . ?
C39 C38 H38 120.6 . . ?
C38 C39 H39 120.4 . . ?
C38 C39 C40 119.2(6) . . ?
C40 C39 H39 120.4 . . ?
C39 C40 H40 120.3 . . ?
C41 C40 C39 119.4(6) . . ?
C41 C40 H40 120.3 . . ?
N4 C41 C40 120.5(5) . . ?
N4 C41 C42 114.4(4) . . ?
C40 C41 C42 125.0(5) . . ?
O11 C42 N3 126.3(5) . . ?
O11 C42 C41 121.2(5) . . ?
N3 C42 C41 112.4(5) . . ?
C44 C43 N3 118.1(5) . . ?
C48 C43 N3 122.4(5) . . ?
C48 C43 C44 119.4(5) . . ?
C43 C44 H44 120.0 . . ?
C45 C44 C43 120.1(6) . . ?
C45 C44 H44 120.0 . . ?
C44 C45 H45 119.7 . . ?
C46 C45 C44 120.7(6) . . ?
C46 C45 H45 119.7 . . ?
C45 C46 H46 120.2 . . ?
C45 C46 C47 119.7(6) . . ?
C47 C46 H46 120.2 . . ?
C46 C47 H47 119.2 . . ?
C46 C47 C48 121.5(6) . . ?
C48 C47 H47 119.2 . . ?
C43 C48 C47 118.6(5) . . ?
C43 C48 C49 122.6(5) . . ?
C47 C48 C49 118.8(5) . . ?
C48 C49 H49 107.7 . . ?
C48 C49 C50 109.9(5) . . ?
C48 C49 C51 112.5(5) . . ?
C50 C49 H49 107.7 . . ?
C50 C49 C51 111.1(5) . . ?
C51 C49 H49 107.7 . . ?
C49 C50 H50A 109.5 . . ?
C49 C50 H50B 109.5 . . ?
C49 C50 H50C 109.5 . . ?
H50A C50 H50B 109.5 . . ?
H50A C50 H50C 109.5 . . ?
H50B C50 H50C 109.5 . . ?
C49 C51 H51A 109.5 . . ?
C49 C51 H51B 109.5 . . ?
C49 C51 H51C 109.5 . . ?
H51A C51 H51B 109.5 . . ?
H51A C51 H51C 109.5 . . ?
H51B C51 H51C 109.5 . . ?
O5 C1AA H1AA 109.5 . . ?
O5 C1AA H1AB 109.5 . . ?
O5 C1AA H1AC 109.5 . . ?
H1AA C1AA H1AB 109.5 . . ?
H1AA C1AA H1AC 109.5 . . ?
H1AB C1AA H1AC 109.5 . . ?

loop_
_geom_bond_atom_site_label_1
_geom_bond_atom_site_label_2
_geom_bond_distance
_geom_bond_site_symmetry_2
_geom_bond_publ_flag
Co01 O1 1.945(3) . ?
Co01 O6 1.934(3) . ?
Co01 N1 1.939(4) . ?
Co01 N2 1.947(4) . ?
Co01 N3 1.900(4) . ?
Co01 N4 1.887(4) . ?
S1 O3 1.416(5) . ?
S1 O4 1.428(4) . ?
S1 N1 1.657(4) . ?
S1 C12 1.769(6) . ?
S2 O8 1.423(4) . ?
S2 O9 1.432(4) . ?
S2 N2 1.650(4) . ?
S2 C30 1.761(6) . ?
O1 C1 1.249(6) . ?
O2 N1 1.486(5) . ?
O2 C1 1.299(6) . ?
O5 C15 1.379(9) . ?
O5 C1AA 1.453(13) . ?
O6 C19 1.239(5) . ?
O7 N2 1.484(5) . ?
O7 C19 1.304(5) . ?
O10 C33 1.368(8) . ?
O10 C36 1.433(10) . ?
O11 C42 1.247(6) . ?
N3 C42 1.323(6) . ?
N3 C43 1.429(7) . ?
N4 C37 1.343(7) . ?
N4 C41 1.341(7) . ?
C1 C2 1.492(7) . ?
C2 C3 1.540(8) . ?
C2 C7 1.553(9) . ?
C2 C11 1.529(9) . ?
C3 H3A 0.9700 . ?
C3 H3B 0.9700 . ?
C3 C4 1.571(10) . ?
C4 H4 0.9800 . ?
C4 C5 1.492(11) . ?
C4 C10 1.462(11) . ?
C5 H5A 0.9700 . ?
C5 H5B 0.9700 . ?
C5 C6 1.486(12) . ?
C6 H6 0.9800 . ?
C6 C7 1.544(9) . ?
C6 C8 1.487(12) . ?
C7 H7A 0.9700 . ?
C7 H7B 0.9700 . ?
C8 H8A 0.9700 . ?
C8 H8B 0.9700 . ?
C8 C9 1.514(12) . ?
C9 H9 0.9800 . ?
C9 C10 1.501(10) . ?
C9 C11 1.571(9) . ?
C10 H10A 0.9700 . ?
C10 H10B 0.9700 . ?
C11 H11A 0.9700 . ?
C11 H11B 0.9700 . ?
C12 C13 1.360(9) . ?
C12 C17 1.422(10) . ?
C13 H13 0.9300 . ?
C13 C14 1.438(10) . ?
C14 H14 0.9300 . ?
C14 C15 1.396(12) . ?
C15 C16 1.372(12) . ?
C16 H16 0.9300 . ?
C16 C17 1.366(9) . ?
C17 H17 0.9300 . ?
C19 C20 1.511(7) . ?
C20 C21 1.534(7) . ?
C20 C28 1.536(7) . ?
C20 C29 1.503(7) . ?
C21 H21A 0.9700 . ?
C21 H21B 0.9700 . ?
C21 C22 1.594(9) . ?
C22 H22 0.9800 . ?
C22 C23 1.468(9) . ?
C22 C25 1.486(10) . ?
C23 H23A 0.9700 . ?
C23 H23B 0.9700 . ?
C23 C24 1.505(9) . ?
C24 H24 0.9800 . ?
C24 C27 1.504(9) . ?
C24 C29 1.587(9) . ?
C25 H25A 0.9700 . ?
C25 H25B 0.9700 . ?
C25 C26 1.482(10) . ?
C26 H26 0.9800 . ?
C26 C27 1.477(9) . ?
C26 C28 1.593(9) . ?
C27 H27A 0.9700 . ?
C27 H27B 0.9700 . ?
C28 H28A 0.9700 . ?
C28 H28B 0.9700 . ?
C29 H29A 0.9700 . ?
C29 H29B 0.9700 . ?
C30 C31 1.400(7) . ?
C30 C35 1.372(8) . ?
C31 H31 0.9300 . ?
C31 C32 1.387(8) . ?
C32 H32 0.9300 . ?
C32 C33 1.372(9) . ?
C33 C34 1.376(8) . ?
C34 H34 0.9300 . ?
C34 C35 1.391(9) . ?
C35 H35 0.9300 . ?
C36 H36A 0.9600 . ?
C36 H36B 0.9600 . ?
C36 H36C 0.9600 . ?
C37 H37 0.9300 . ?
C37 C38 1.372(8) . ?
C38 H38 0.9300 . ?
C38 C39 1.379(9) . ?
C39 H39 0.9300 . ?
C39 C40 1.389(9) . ?
C40 H40 0.9300 . ?
C40 C41 1.388(8) . ?
C41 C42 1.483(8) . ?
C43 C44 1.412(7) . ?
C43 C48 1.378(8) . ?
C44 H44 0.9300 . ?
C44 C45 1.375(8) . ?
C45 H45 0.9300 . ?
C45 C46 1.363(9) . ?
C46 H46 0.9300 . ?
C46 C47 1.369(9) . ?
C47 H47 0.9300 . ?
C47 C48 1.403(8) . ?
C48 C49 1.523(8) . ?
C49 H49 0.9800 . ?
C49 C50 1.532(9) . ?
C49 C51 1.534(9) . ?
C50 H50A 0.9600 . ?
C50 H50B 0.9600 . ?
C50 H50C 0.9600 . ?
C51 H51A 0.9600 . ?
C51 H51B 0.9600 . ?
C51 H51C 0.9600 . ?
C1AA H1AA 0.9600 . ?
C1AA H1AB 0.9600 . ?
C1AA H1AC 0.9600 . ?

loop_
_geom_torsion_atom_site_label_1
_geom_torsion_atom_site_label_2
_geom_torsion_atom_site_label_3
_geom_torsion_atom_site_label_4
_geom_torsion
_geom_torsion_site_symmetry_1
_geom_torsion_site_symmetry_2
_geom_torsion_site_symmetry_3
_geom_torsion_site_symmetry_4
_geom_torsion_publ_flag
Co01 O1 C1 O2 -8.3(6) . . . . ?
Co01 O1 C1 C2 169.0(4) . . . . ?
Co01 O6 C19 O7 -3.7(5) . . . . ?
Co01 O6 C19 C20 179.0(3) . . . . ?
Co01 N3 C42 O11 -178.2(4) . . . . ?
Co01 N3 C42 C41 1.5(5) . . . . ?
Co01 N3 C43 C44 63.3(6) . . . . ?
Co01 N3 C43 C48 -115.2(5) . . . . ?
Co01 N4 C37 C38 177.8(4) . . . . ?
Co01 N4 C41 C40 -179.0(4) . . . . ?
Co01 N4 C41 C42 1.1(5) . . . . ?
S1 C12 C13 C14 176.2(5) . . . . ?
S1 C12 C17 C16 -173.8(5) . . . . ?
S2 C30 C31 C32 -177.8(4) . . . . ?
S2 C30 C35 C34 177.7(4) . . . . ?
O1 Co01 N4 C37 5.9(4) . . . . ?
O1 Co01 N4 C41 -175.5(3) . . . . ?
O1 C1 C2 C3 -71.0(6) . . . . ?
O1 C1 C2 C7 45.4(7) . . . . ?
O1 C1 C2 C11 168.7(5) . . . . ?
O2 C1 C2 C3 106.5(6) . . . . ?
O2 C1 C2 C7 -137.0(5) . . . . ?
O2 C1 C2 C11 -13.8(7) . . . . ?
O3 S1 N1 Co01 -74.4(4) . . . . ?
O3 S1 N1 O2 49.3(3) . . . . ?
O3 S1 C12 C13 -18.8(6) . . . . ?
O3 S1 C12 C17 157.9(5) . . . . ?
O4 S1 N1 Co01 55.7(3) . . . . ?
O4 S1 N1 O2 179.5(3) . . . . ?
O4 S1 C12 C13 -149.4(5) . . . . ?
O4 S1 C12 C17 27.3(5) . . . . ?
O5 C15 C16 C17 176.3(6) . . . . ?
O6 Co01 N3 C42 -178.7(3) . . . . ?
O6 Co01 N3 C43 2.4(4) . . . . ?
O6 C19 C20 C21 -15.1(6) . . . . ?
O6 C19 C20 C28 -134.0(5) . . . . ?
O6 C19 C20 C29 105.2(5) . . . . ?
O7 C19 C20 C21 167.4(4) . . . . ?
O7 C19 C20 C28 48.5(6) . . . . ?
O7 C19 C20 C29 -72.3(5) . . . . ?
O8 S2 N2 Co01 -179.1(3) . . . . ?
O8 S2 N2 O7 44.9(3) . . . . ?
O8 S2 C30 C31 -39.1(5) . . . . ?
O8 S2 C30 C35 142.6(4) . . . . ?
O9 S2 N2 Co01 -51.2(4) . . . . ?
O9 S2 N2 O7 172.8(3) . . . . ?
O9 S2 C30 C31 -169.7(4) . . . . ?
O9 S2 C30 C35 11.9(5) . . . . ?
O10 C33 C34 C35 -177.9(5) . . . . ?
N1 Co01 N3 C42 95.2(4) . . . . ?
N1 Co01 N3 C43 -83.8(4) . . . . ?
N1 Co01 N4 C37 89.4(4) . . . . ?
N1 Co01 N4 C41 -92.0(3) . . . . ?
N1 S1 C12 C13 100.6(5) . . . . ?
N1 S1 C12 C17 -82.7(5) . . . . ?
N1 O2 C1 O1 -3.5(7) . . . . ?
N1 O2 C1 C2 179.0(4) . . . . ?
N2 Co01 N3 C42 -97.2(4) . . . . ?
N2 Co01 N3 C43 83.8(4) . . . . ?
N2 Co01 N4 C37 -90.7(4) . . . . ?
N2 Co01 N4 C41 87.9(3) . . . . ?
N2 S2 C30 C31 78.4(4) . . . . ?
N2 S2 C30 C35 -100.0(4) . . . . ?
N2 O7 C19 O6 -4.5(6) . . . . ?
N2 O7 C19 C20 173.1(4) . . . . ?
N3 Co01 N4 C37 -178.8(4) . . . . ?
N3 Co01 N4 C41 -0.3(3) . . . . ?
N3 C43 C44 C45 -179.6(5) . . . . ?
N3 C43 C48 C47 -179.7(5) . . . . ?
N3 C43 C48 C49 2.5(8) . . . . ?
N4 Co01 N3 C42 -0.7(4) . . . . ?
N4 Co01 N3 C43 -179.7(4) . . . . ?
N4 C37 C38 C39 0.7(9) . . . . ?
N4 C41 C42 O11 178.0(5) . . . . ?
N4 C41 C42 N3 -1.7(6) . . . . ?
C1 O2 N1 Co01 13.1(5) . . . . ?
C1 O2 N1 S1 -123.1(4) . . . . ?
C1 C2 C3 C4 179.2(5) . . . . ?
C1 C2 C7 C6 -177.3(6) . . . . ?
C1 C2 C11 C9 177.3(5) . . . . ?
C2 C3 C4 C5 -60.9(8) . . . . ?
C2 C3 C4 C10 59.4(8) . . . . ?
C3 C2 C7 C6 -61.1(7) . . . . ?
C3 C2 C11 C9 58.5(7) . . . . ?
C3 C4 C5 C6 65.8(9) . . . . ?
C3 C4 C10 C9 -65.7(8) . . . . ?
C4 C5 C6 C7 -65.1(9) . . . . ?
C4 C5 C6 C8 50.9(9) . . . . ?
C5 C4 C10 C9 49.4(9) . . . . ?
C5 C6 C7 C2 60.8(8) . . . . ?
C5 C6 C8 C9 -53.4(9) . . . . ?
C6 C8 C9 C10 52.3(9) . . . . ?
C6 C8 C9 C11 -60.2(9) . . . . ?
C7 C2 C3 C4 59.8(7) . . . . ?
C7 C2 C11 C9 -58.1(7) . . . . ?
C7 C6 C8 C9 60.1(9) . . . . ?
C8 C6 C7 C2 -56.6(9) . . . . ?
C8 C9 C10 C4 -49.7(9) . . . . ?
C8 C9 C11 C2 58.1(8) . . . . ?
C10 C4 C5 C6 -49.8(10) . . . . ?
C10 C9 C11 C2 -57.9(8) . . . . ?
C11 C2 C3 C4 -58.0(7) . . . . ?
C11 C2 C7 C6 57.1(8) . . . . ?
C11 C9 C10 C4 64.1(8) . . . . ?
C12 S1 N1 Co01 167.9(3) . . . . ?
C12 S1 N1 O2 -68.3(4) . . . . ?
C12 C13 C14 C15 -3.2(10) . . . . ?
C13 C12 C17 C16 2.9(10) . . . . ?
C13 C14 C15 O5 -173.8(6) . . . . ?
C13 C14 C15 C16 4.6(11) . . . . ?
C14 C15 C16 C17 -2.2(12) . . . . ?
C15 C16 C17 C12 -1.6(10) . . . . ?
C17 C12 C13 C14 -0.4(10) . . . . ?
C19 O7 N2 Co01 10.0(4) . . . . ?
C19 O7 N2 S2 158.5(3) . . . . ?
C19 C20 C21 C22 178.5(5) . . . . ?
C19 C20 C28 C26 -179.9(5) . . . . ?
C19 C20 C29 C24 -179.7(5) . . . . ?
C20 C21 C22 C23 -59.1(6) . . . . ?
C20 C21 C22 C25 61.2(7) . . . . ?
C21 C20 C28 C26 60.5(6) . . . . ?
C21 C20 C29 C24 -59.8(6) . . . . ?
C21 C22 C23 C24 65.3(7) . . . . ?
C21 C22 C25 C26 -64.5(7) . . . . ?
C22 C23 C24 C27 49.0(8) . . . . ?
C22 C23 C24 C29 -65.6(7) . . . . ?
C22 C25 C26 C27 -51.0(8) . . . . ?
C22 C25 C26 C28 64.5(7) . . . . ?
C23 C22 C25 C26 50.7(8) . . . . ?
C23 C24 C27 C26 -49.2(8) . . . . ?
C23 C24 C29 C20 60.0(6) . . . . ?
C25 C22 C23 C24 -49.8(8) . . . . ?
C25 C26 C27 C24 50.5(8) . . . . ?
C25 C26 C28 C20 -60.1(7) . . . . ?
C27 C24 C29 C20 -59.2(6) . . . . ?
C27 C26 C28 C20 60.4(7) . . . . ?
C28 C20 C21 C22 -61.5(6) . . . . ?
C28 C20 C29 C24 59.6(6) . . . . ?
C28 C26 C27 C24 -65.7(7) . . . . ?
C29 C20 C21 C22 59.0(6) . . . . ?
C29 C20 C28 C26 -60.0(6) . . . . ?
C29 C24 C27 C26 65.0(7) . . . . ?
C30 S2 N2 Co01 64.1(4) . . . . ?
C30 S2 N2 O7 -71.9(3) . . . . ?
C30 C31 C32 C33 0.6(8) . . . . ?
C31 C30 C35 C34 -0.7(8) . . . . ?
C31 C32 C33 O10 177.8(5) . . . . ?
C31 C32 C33 C34 -1.8(9) . . . . ?
C32 C33 C34 C35 1.7(9) . . . . ?
C33 C34 C35 C30 -0.5(8) . . . . ?
C35 C30 C31 C32 0.6(8) . . . . ?
C36 O10 C33 C32 -174.4(6) . . . . ?
C36 O10 C33 C34 5.2(9) . . . . ?
C37 N4 C41 C40 -0.3(7) . . . . ?
C37 N4 C41 C42 179.8(4) . . . . ?
C37 C38 C39 C40 0.3(9) . . . . ?
C38 C39 C40 C41 -1.2(9) . . . . ?
C39 C40 C41 N4 1.3(8) . . . . ?
C39 C40 C41 C42 -178.8(5) . . . . ?
C40 C41 C42 O11 -1.9(8) . . . . ?
C40 C41 C42 N3 178.4(5) . . . . ?
C41 N4 C37 C38 -0.7(7) . . . . ?
C42 N3 C43 C44 -115.6(5) . . . . ?
C42 N3 C43 C48 66.0(7) . . . . ?
C43 N3 C42 O11 0.7(8) . . . . ?
C43 N3 C42 C41 -179.6(4) . . . . ?
C43 C44 C45 C46 -0.9(9) . . . . ?
C43 C48 C49 C50 118.6(6) . . . . ?
C43 C48 C49 C51 -117.0(6) . . . . ?
C44 C43 C48 C47 1.9(8) . . . . ?
C44 C43 C48 C49 -175.9(5) . . . . ?
C44 C45 C46 C47 2.2(10) . . . . ?
C45 C46 C47 C48 -1.5(10) . . . . ?
C46 C47 C48 C43 -0.6(9) . . . . ?
C46 C47 C48 C49 177.3(6) . . . . ?
C47 C48 C49 C50 -59.2(7) . . . . ?
C47 C48 C49 C51 65.2(8) . . . . ?
C48 C43 C44 C45 -1.1(8) . . . . ?
C1AA O5 C15 C14 5.7(12) . . . . ?
C1AA O5 C15 C16 -172.7(8) . . . . ?

loop_
_smtbx_masks_void_nr
_smtbx_masks_void_average_x
_smtbx_masks_void_average_y
_smtbx_masks_void_average_z
_smtbx_masks_void_volume
_smtbx_masks_void_count_electrons
_smtbx_masks_void_content
1 0.168 0.708 0.583 20.8 9.2 ?
2 0.168 0.792 0.083 20.8 9.2 ?
3 0.500 0.000 0.500 251.3 51.5 ?
4 0.500 0.500 0.000 251.3 51.5 ?
5 0.832 0.208 0.917 20.8 8.8 ?
6 0.832 0.292 0.417 20.8 8.8 ?
